data_2220379
loop_
_publ_author_name
'Tan, Ke'
'Li, Shun-Li'

_publ_section_title
;
 1,4-Bis[2-(2-pyridyl)-1<i>H</i>-imidazol-1-yl]butane
;
_journal_coeditor_code WK2095
_journal_issue 12
_journal_name_full 'Acta Crystallographica Section E'
_journal_page_first o2360
_journal_paper_doi 10.1107/S1600536808036775
_journal_volume 64
_journal_year 2008
_chemical_formula_iupac 'C20 H20 N6'
_chemical_formula_moiety 'C20 H20 N6'
_chemical_formula_sum 'C20 H20 N6'
_chemical_formula_weight 344.42
_chemical_name_systematic
;
1,4-Bis[2-(2-pyridyl)-1<i>H</i>-imidazol-1-yl]butane
;
_space_group_IT_number 14
_symmetry_cell_setting monoclinic
_symmetry_space_group_name_Hall '-P 2ybc'
_symmetry_space_group_name_H-M 'P 1 21/c 1'
_atom_sites_solution_hydrogens geom
_atom_sites_solution_primary direct
_atom_sites_solution_secondary difmap
_audit_creation_method SHELXL-97
_cell_angle_alpha 90.00
_cell_angle_beta 111.213(2)
_cell_angle_gamma 90.00
_cell_formula_units_Z 4
_cell_length_a 11.0426(10)
_cell_length_b 13.4510(12)
_cell_length_c 12.7081(11)
_cell_measurement_reflns_used 795
_cell_measurement_temperature 293(2)
_cell_measurement_theta_max 28.27
_cell_measurement_theta_min 1.98
_cell_volume 1759.7(3)
_computing_cell_refinement 'SMART (Bruker, 1997)'
_computing_data_collection 'SMART (Bruker, 1997)'
_computing_data_reduction 'SAINT (Bruker, 1999)'
_computing_molecular_graphics 'SHELXTL-Plus (Sheldrick, 2008)'
_computing_publication_material 'SHELXL97 (Sheldrick, 2008)'
_computing_structure_refinement 'SHELXL97 (Sheldrick, 2008)'
_computing_structure_solution 'SHELXS97 (Sheldrick, 2008)'
_diffrn_ambient_temperature 293(2)
_diffrn_measured_fraction_theta_full 0.998
_diffrn_measured_fraction_theta_max 0.949
_diffrn_measurement_device_type 'Bruker SMART APEX CCD area-detector'
_diffrn_measurement_method \w
_diffrn_radiation_monochromator graphite
_diffrn_radiation_source 'fine-focus sealed tube'
_diffrn_radiation_type MoK\a
_diffrn_radiation_wavelength 0.71073
_diffrn_reflns_av_R_equivalents 0.0309
_diffrn_reflns_av_sigmaI/netI 0.1021
_diffrn_reflns_limit_h_max 7
_diffrn_reflns_limit_h_min -14
_diffrn_reflns_limit_k_max 17
_diffrn_reflns_limit_k_min -17
_diffrn_reflns_limit_l_max 16
_diffrn_reflns_limit_l_min -14
_diffrn_reflns_number 10708
_diffrn_reflns_theta_full 25.00
_diffrn_reflns_theta_max 28.27
_diffrn_reflns_theta_min 1.98
_diffrn_standards_number 0
_exptl_absorpt_coefficient_mu 0.082
_exptl_absorpt_correction_T_max 0.966
_exptl_absorpt_correction_T_min 0.938
_exptl_absorpt_correction_type multi-scan
_exptl_absorpt_process_details '(SADABS; Sheldrick, 1996)'
_exptl_crystal_colour colorless
_exptl_crystal_density_diffrn 1.300
_exptl_crystal_density_method 'not measured'
_exptl_crystal_description block
_exptl_crystal_F_000 728
_exptl_crystal_size_max 0.43
_exptl_crystal_size_mid 0.39
_exptl_crystal_size_min 0.36
_refine_diff_density_max 0.485
_refine_diff_density_min -0.475
_refine_ls_extinction_method none
_refine_ls_goodness_of_fit_ref 1.033
_refine_ls_hydrogen_treatment constr
_refine_ls_matrix_type full
_refine_ls_number_parameters 215
_refine_ls_number_reflns 4139
_refine_ls_number_restraints 1
_refine_ls_restrained_S_all 1.080
_refine_ls_R_factor_all 0.1032
_refine_ls_R_factor_gt 0.0525
_refine_ls_shift/su_max 0.000
_refine_ls_shift/su_mean 0.000
_refine_ls_structure_factor_coef Fsqd
_refine_ls_weighting_details 'calc w=1/[\s^2^(Fo^2^)+(0.04P)^2^] where P=(Fo^2^+2Fc^2^)/3'
_refine_ls_weighting_scheme calc
_refine_ls_wR_factor_gt 0.1202
_refine_ls_wR_factor_ref 0.1252
_reflns_number_gt 1705
_reflns_number_total 4139
_reflns_threshold_expression I>2\s(I)
_cod_data_source_file wk2095.cif
_cod_data_source_block I
_cod_depositor_comments
;
The following automatic conversions were performed:
'_symmetry_cell_setting' value 'Monoclinic' changed to 'monoclinic'
according to '/home/saulius/struct/CIF-dictionaries/cif_core.dic'
dictionary named 'cif_core.dic' version 2.4.1 from 2010-06-29.

Automatic conversion script
Id: cif_fix_enum 1527 2010-12-29 10:47:43Z saulius 

The following automatic conversions were performed:

'_symmetry_cell_setting' value 'Monoclinic' changed to 'monoclinic'
according to /home/saulius/struct/CIF-dictionaries/cif_core.dic
dictionary named 'cif_core.dic' version 2.4.1 from 2010-06-29.

Automatic conversion script
Id: cif_fix_values 1715 2011-07-08 13:25:40Z adriana 
;
_cod_original_sg_symbol_H-M 'P 21/c'
_cod_database_code 2220379
_cod_database_fobs_code 2220379

loop_
_symmetry_equiv_pos_as_xyz
'x, y, z'
'-x, y+1/2, -z+1/2'
'-x, -y, -z'
'x, -y-1/2, z-1/2'

loop_
_atom_site_type_symbol
_atom_site_label
_atom_site_fract_x
_atom_site_fract_y
_atom_site_fract_z
_atom_site_U_iso_or_equiv
_atom_site_adp_type
_atom_site_calc_flag
_atom_site_refinement_flags
_atom_site_occupancy
N N1 0.34332(12) 0.07519(9) 0.63433(12) 0.0497(5) Uani d G 1
C C1 0.39593(14) 0.06046(10) 0.75039(11) 0.0417(6) Uani d GD 1
C C2 0.46903(15) -0.02419(12) 0.79408(9) 0.0518(7) Uani d G 1
H H2 0.5042 -0.0341 0.8717 0.062 Uiso calc R 1
C C3 0.48952(15) -0.09411(9) 0.72171(14) 0.0624(8) Uani d G 1
H H3 0.5384 -0.1508 0.7509 0.075 Uiso calc R 1
C C4 0.43691(16) -0.07938(11) 0.60565(13) 0.0589(7) Uani d G 1
H H4 0.4506 -0.1262 0.5572 0.071 Uiso calc R 1
C C5 0.36382(15) 0.00527(12) 0.56196(8) 0.0590(7) Uani d G 1
H H5 0.3286 0.0151 0.4843 0.071 Uiso calc R 1
C C6 0.37230(15) 0.13348(10) 0.81951(12) 0.0395(6) Uani d GD 1
N N3 0.43588(14) 0.13294(11) 0.93287(12) 0.0502(5) Uani d G 1
C C7 0.39003(16) 0.20944(13) 0.97707(11) 0.0534(7) Uani d G 1
H H7 0.4169 0.2262 1.0531 0.064 Uiso calc R 1
C C8 0.29810(15) 0.25725(11) 0.89103(13) 0.0488(6) Uani d G 1
H H8 0.2508 0.3126 0.8976 0.059 Uiso calc R 1
N N4 0.28714(14) 0.21030(11) 0.79365(11) 0.0413(5) Uani d G 1
C C9 -0.1363(2) 0.11723(18) 0.21435(19) 0.0467(6) Uani d . 1
C C10 -0.1977(3) 0.0643(2) 0.1161(2) 0.0572(7) Uani d . 1
H H10 -0.2821 0.0804 0.0697 0.069 Uiso calc R 1
C C11 -0.1323(3) -0.0127(2) 0.0876(2) 0.0694(8) Uani d . 1
H H11 -0.1715 -0.0488 0.0215 0.083 Uiso calc R 1
C C12 -0.0090(3) -0.03454(19) 0.1584(2) 0.0656(8) Uani d . 1
H H12 0.0381 -0.0852 0.1411 0.079 Uiso calc R 1
C C13 0.0436(3) 0.0197(2) 0.2550(2) 0.0633(7) Uani d . 1
H H13 0.1268 0.0030 0.3036 0.076 Uiso calc R 1
C C14 -0.2034(2) 0.20182(19) 0.24123(19) 0.0474(6) Uani d . 1
C C15 -0.2823(2) 0.3070(2) 0.3309(2) 0.0606(7) Uani d . 1
H H15 -0.3017 0.3407 0.3868 0.073 Uiso calc R 1
C C16 -0.3281(3) 0.3272(2) 0.2197(2) 0.0679(8) Uani d . 1
H H16 -0.3850 0.3789 0.1863 0.081 Uiso calc R 1
C C17 0.2028(2) 0.24607(16) 0.68080(17) 0.0451(6) Uani d . 1
H H17A 0.2504 0.2412 0.6302 0.054 Uiso calc R 1
H H17B 0.1837 0.3158 0.6866 0.054 Uiso calc R 1
C C18 0.0760(2) 0.19055(17) 0.62919(17) 0.0458(6) Uani d . 1
H H18A 0.0266 0.1950 0.6785 0.055 Uiso calc R 1
H H18B 0.0932 0.1209 0.6205 0.055 Uiso calc R 1
C C19 -0.0021(2) 0.23502(17) 0.51472(17) 0.0463(6) Uani d . 1
H H19A -0.0206 0.3041 0.5247 0.056 Uiso calc R 1
H H19B 0.0499 0.2332 0.4674 0.056 Uiso calc R 1
C C20 -0.1283(2) 0.18114(18) 0.45550(17) 0.0521(7) Uani d . 1
H H20A -0.1103 0.1121 0.4445 0.062 Uiso calc R 1
H H20B -0.1807 0.1827 0.5025 0.062 Uiso calc R 1
N N2 -0.0161(2) 0.09507(15) 0.28481(16) 0.0547(6) Uani d . 1
N N5 -0.20146(18) 0.22651(15) 0.34553(15) 0.0499(5) Uani d . 1
N N6 -0.2800(2) 0.26188(17) 0.16254(16) 0.0592(6) Uani d . 1

loop_
_atom_site_aniso_label
_atom_site_aniso_U_11
_atom_site_aniso_U_22
_atom_site_aniso_U_33
_atom_site_aniso_U_12
_atom_site_aniso_U_13
_atom_site_aniso_U_23
N1 0.0433(12) 0.0591(14) 0.0435(11) 0.0011(11) 0.0120(10) 0.0039(10)
C1 0.0336(14) 0.0477(16) 0.0433(14) -0.0021(12) 0.0134(11) 0.0033(12)
C2 0.0542(17) 0.0541(17) 0.0480(15) 0.0130(14) 0.0197(13) 0.0063(13)
C3 0.0624(19) 0.0572(18) 0.0724(19) 0.0184(15) 0.0300(16) 0.0105(15)
C4 0.0576(18) 0.0644(19) 0.0600(18) 0.0036(15) 0.0275(15) -0.0020(14)
C5 0.0577(18) 0.072(2) 0.0489(15) -0.0003(16) 0.0212(14) -0.0070(15)
C6 0.0390(14) 0.0402(15) 0.0386(14) 0.0023(12) 0.0132(12) -0.0029(11)
N3 0.0484(13) 0.0572(14) 0.0408(12) 0.0002(11) 0.0113(10) 0.0023(10)
C7 0.0606(18) 0.0584(17) 0.0407(14) -0.0019(15) 0.0179(14) -0.0079(13)
C8 0.0547(17) 0.0471(16) 0.0462(15) 0.0000(13) 0.0202(13) -0.0054(13)
N4 0.0409(12) 0.0417(12) 0.0396(11) 0.0002(10) 0.0122(10) -0.0003(9)
C9 0.0460(17) 0.0529(17) 0.0424(14) -0.0080(14) 0.0174(14) 0.0021(12)
C10 0.0557(18) 0.0694(19) 0.0465(16) -0.0118(16) 0.0184(14) -0.0005(14)
C11 0.084(2) 0.067(2) 0.0632(19) -0.0193(19) 0.0340(19) -0.0153(16)
C12 0.077(2) 0.0563(19) 0.0702(19) -0.0037(17) 0.0342(18) -0.0105(16)
C13 0.0542(18) 0.0583(18) 0.0733(19) 0.0057(16) 0.0181(16) -0.0025(15)
C14 0.0381(15) 0.0605(18) 0.0423(15) -0.0038(14) 0.0128(13) -0.0029(13)
C15 0.0445(16) 0.077(2) 0.0548(17) 0.0102(16) 0.0115(14) -0.0114(15)
C16 0.0498(18) 0.081(2) 0.0626(18) 0.0179(16) 0.0081(16) 0.0013(16)
C17 0.0429(15) 0.0441(15) 0.0433(13) 0.0031(13) 0.0096(12) 0.0067(11)
C18 0.0421(15) 0.0497(15) 0.0438(14) 0.0013(13) 0.0132(12) 0.0046(11)
C19 0.0407(14) 0.0539(16) 0.0398(13) 0.0023(13) 0.0091(12) 0.0027(12)
C20 0.0454(16) 0.0670(18) 0.0435(15) -0.0044(14) 0.0157(13) -0.0002(12)
N2 0.0478(14) 0.0564(14) 0.0553(13) 0.0004(12) 0.0132(12) -0.0049(11)
N5 0.0387(12) 0.0689(15) 0.0376(12) 0.0013(11) 0.0085(10) -0.0021(11)
N6 0.0482(14) 0.0759(17) 0.0483(13) 0.0105(13) 0.0112(12) 0.0039(12)

loop_
_atom_type_symbol
_atom_type_description
_atom_type_scat_dispersion_real
_atom_type_scat_dispersion_imag
_atom_type_scat_source
C C 0.0033 0.0016 'International Tables Vol C Tables 4.2.6.8 and 6.1.1.4'
H H 0.0000 0.0000 'International Tables Vol C Tables 4.2.6.8 and 6.1.1.4'
N N 0.0061 0.0033 'International Tables Vol C Tables 4.2.6.8 and 6.1.1.4'

loop_
_geom_angle_atom_site_label_1
_geom_angle_atom_site_label_2
_geom_angle_atom_site_label_3
_geom_angle
C1 N1 C5 120.0
N1 C1 C2 120.0
N1 C1 C6 117.60
C2 C1 C6 122.40
C1 C2 C3 120.0
C1 C2 H2 120.0
C3 C2 H2 120.0
C4 C3 C2 120.0
C4 C3 H3 120.0
C2 C3 H3 120.0
C3 C4 C5 120.0
C3 C4 H4 120.0
C5 C4 H4 120.0
C4 C5 N1 120.0
C4 C5 H5 120.0
N1 C5 H5 120.0
N3 C6 N4 108.0
N3 C6 C1 121.29
N4 C6 C1 130.66
C6 N3 C7 108.0
N3 C7 C8 108.0
N3 C7 H7 126.0
C8 C7 H7 126.0
C7 C8 N4 108.0
C7 C8 H8 126.0
N4 C8 H8 126.0
C6 N4 C8 108.0
C6 N4 C17 128.42(14)
C8 N4 C17 123.39(14)
N2 C9 C10 122.2(2)
N2 C9 C14 118.7(2)
C10 C9 C14 119.1(2)
C9 C10 C11 119.3(3)
C9 C10 H10 120.4
C11 C10 H10 120.4
C12 C11 C10 118.6(3)
C12 C11 H11 120.7
C10 C11 H11 120.7
C13 C12 C11 118.5(3)
C13 C12 H12 120.8
C11 C12 H12 120.8
N2 C13 C12 124.6(2)
N2 C13 H13 117.7
C12 C13 H13 117.7
N6 C14 N5 111.6(2)
N6 C14 C9 122.5(2)
N5 C14 C9 125.9(2)
C16 C15 N5 106.3(2)
C16 C15 H15 126.9
N5 C15 H15 126.9
C15 C16 N6 111.0(2)
C15 C16 H16 124.5
N6 C16 H16 124.5
N4 C17 C18 114.81(17)
N4 C17 H17A 108.6
C18 C17 H17A 108.6
N4 C17 H17B 108.6
C18 C17 H17B 108.6
H17A C17 H17B 107.5
C17 C18 C19 109.66(18)
C17 C18 H18A 109.7
C19 C18 H18A 109.7
C17 C18 H18B 109.7
C19 C18 H18B 109.7
H18A C18 H18B 108.2
C20 C19 C18 112.96(19)
C20 C19 H19A 109.0
C18 C19 H19A 109.0
C20 C19 H19B 109.0
C18 C19 H19B 109.0
H19A C19 H19B 107.8
N5 C20 C19 111.43(19)
N5 C20 H20A 109.3
C19 C20 H20A 109.3
N5 C20 H20B 109.3
C19 C20 H20B 109.3
H20A C20 H20B 108.0
C13 N2 C9 116.8(2)
C14 N5 C15 106.33(19)
C14 N5 C20 129.4(2)
C15 N5 C20 124.2(2)
C14 N6 C16 104.8(2)

loop_
_geom_bond_atom_site_label_1
_geom_bond_atom_site_label_2
_geom_bond_distance
N1 C1 1.3900
N1 C5 1.3900
C1 C2 1.3900
C1 C6 1.40364
C2 C3 1.3900
C2 H2 0.9300
C3 C4 1.3900
C3 H3 0.9300
C4 C5 1.3900
C4 H4 0.9300
C5 H5 0.9300
C6 N3 1.3551
C6 N4 1.3551
N3 C7 1.3551
C7 C8 1.3551
C7 H7 0.9300
C8 N4 1.3551
C8 H8 0.9300
N4 C17 1.480(2)
C9 N2 1.338(3)
C9 C10 1.383(3)
C9 C14 1.464(3)
C10 C11 1.385(3)
C10 H10 0.9300
C11 C12 1.365(3)
C11 H11 0.9300
C12 C13 1.365(3)
C12 H12 0.9300
C13 N2 1.337(3)
C13 H13 0.9300
C14 N6 1.325(3)
C14 N5 1.359(3)
C15 C16 1.345(3)
C15 N5 1.372(3)
C15 H15 0.9300
C16 N6 1.364(3)
C16 H16 0.9300
C17 C18 1.511(3)
C17 H17A 0.9700
C17 H17B 0.9700
C18 C19 1.520(3)
C18 H18A 0.9700
C18 H18B 0.9700
C19 C20 1.509(3)
C19 H19A 0.9700
C19 H19B 0.9700
C20 N5 1.470(3)
C20 H20A 0.9700
C20 H20B 0.9700

loop_
_geom_torsion_atom_site_label_1
_geom_torsion_atom_site_label_2
_geom_torsion_atom_site_label_3
_geom_torsion_atom_site_label_4
_geom_torsion
C5 N1 C1 C2 0.0
N1 C1 C2 C3 0.0
C1 C2 C3 C4 0.0
C2 C3 C4 C5 0.0
C3 C4 C5 N1 0.0
C1 N1 C5 C4 0.0
N4 C6 N3 C7 0.0
C6 N3 C7 C8 0.0
N3 C7 C8 N4 0.0
N3 C6 N4 C8 0.0
N3 C6 N4 C17 175.07(18)
C1 C6 N4 C17 -7.4(2)
C7 C8 N4 C6 0.0
C7 C8 N4 C17 -175.38(17)
N2 C9 C10 C11 -1.6(3)
C14 C9 C10 C11 176.9(2)
C9 C10 C11 C12 0.6(4)
C10 C11 C12 C13 1.0(4)
C11 C12 C13 N2 -1.7(4)
N2 C9 C14 N6 142.9(2)
C10 C9 C14 N6 -35.7(3)
N2 C9 C14 N5 -40.3(3)
C10 C9 C14 N5 141.1(2)
N5 C15 C16 N6 0.5(3)
C6 N4 C17 C18 83.6(2)
C8 N4 C17 C18 -102.05(19)
N4 C17 C18 C19 179.30(18)
C17 C18 C19 C20 177.87(19)
C18 C19 C20 N5 179.65(19)
C12 C13 N2 C9 0.7(4)
C10 C9 N2 C13 1.0(3)
C14 C9 N2 C13 -177.6(2)
N6 C14 N5 C15 0.2(3)
C9 C14 N5 C15 -176.9(2)
N6 C14 N5 C20 -178.8(2)
C9 C14 N5 C20 4.2(4)
C16 C15 N5 C14 -0.4(3)
C16 C15 N5 C20 178.6(2)
C19 C20 N5 C14 94.6(3)
C19 C20 N5 C15 -84.2(3)
N5 C14 N6 C16 0.1(3)
C9 C14 N6 C16 177.3(2)
C15 C16 N6 C14 -0.4(3)

loop_
_cod_related_entry_id
_cod_related_entry_database
_cod_related_entry_code
1 ChemSpider 24741137
